data_7040251
loop_
_publ_author_name
'Jia, Wei-Guo'
'Zhang, Tai'
'Xie, Dong'
'Xu, Qiu-Tong'
'Ling, Shuo'
'Zhang, Qing'

_publ_section_title
;
 Half-sandwich cycloruthenated complexes from aryloxazolines: synthesis,
 structures, and catalytic activities.
;
_journal_issue 36
_journal_name_full 'Dalton transactions (Cambridge, England : 2003)'
_journal_page_first 14230
_journal_page_last 14237
_journal_paper_doi 10.1039/c6dt02734b
_journal_volume 45
_journal_year 2016
_chemical_formula_sum 'C19 H22 Cl N O Ru'
_chemical_formula_weight 416.90
_chemical_name_systematic
; 
 ? 
;
_space_group_IT_number 96
_symmetry_cell_setting tetragonal
_symmetry_space_group_name_Hall 'P 4nw 2abw'
_symmetry_space_group_name_H-M 'P 43 21 2'
_atom_sites_solution_hydrogens geom
_atom_sites_solution_primary direct
_atom_sites_solution_secondary difmap
_audit_creation_method SHELXL-97
_audit_update_record
;
2016-01-07 deposited with the CCDC.
2016-08-08 downloaded from the CCDC.
;
_cell_angle_alpha 90.00
_cell_angle_beta 90.00
_cell_angle_gamma 90.00
_cell_formula_units_Z 8
_cell_length_a 11.8528(6)
_cell_length_b 11.8528(6)
_cell_length_c 25.5890(12)
_cell_measurement_reflns_used 9960
_cell_measurement_temperature 293(2)
_cell_measurement_theta_max 27.47
_cell_measurement_theta_min 1.89
_cell_volume 3595.0(3)
_computing_structure_refinement 'SHELXL-97 (Sheldrick, 1997)'
_computing_structure_solution 'SHELXS-97 (Sheldrick, 1990)'
_diffrn_ambient_temperature 293(2)
_diffrn_measured_fraction_theta_full 1.000
_diffrn_measured_fraction_theta_max 1.000
_diffrn_measurement_device_type 'CCD area detector'
_diffrn_radiation_monochromator graphite
_diffrn_radiation_source 'fine-focus sealed tube'
_diffrn_radiation_type MoK\a
_diffrn_radiation_wavelength 0.71073
_diffrn_reflns_av_R_equivalents 0.0502
_diffrn_reflns_av_sigmaI/netI 0.0298
_diffrn_reflns_limit_h_max 15
_diffrn_reflns_limit_h_min -15
_diffrn_reflns_limit_k_max 15
_diffrn_reflns_limit_k_min -13
_diffrn_reflns_limit_l_max 32
_diffrn_reflns_limit_l_min -33
_diffrn_reflns_number 31240
_diffrn_reflns_theta_full 27.47
_diffrn_reflns_theta_max 27.47
_diffrn_reflns_theta_min 1.89
_exptl_absorpt_coefficient_mu 1.024
_exptl_absorpt_correction_T_max 0.8292
_exptl_absorpt_correction_T_min 0.8214
_exptl_crystal_colour green
_exptl_crystal_density_diffrn 1.541
_exptl_crystal_density_method 'not measured'
_exptl_crystal_description prism
_exptl_crystal_F_000 1696
_exptl_crystal_size_max 0.20
_exptl_crystal_size_mid 0.19
_exptl_crystal_size_min 0.19
_refine_diff_density_max 0.386
_refine_diff_density_min -0.370
_refine_diff_density_rms 0.053
_refine_ls_abs_structure_details 'Flack H D (1983), Acta Cryst. A39, 876-881'
_refine_ls_abs_structure_Flack -0.03(5)
_refine_ls_extinction_method none
_refine_ls_goodness_of_fit_ref 1.036
_refine_ls_hydrogen_treatment mixed
_refine_ls_matrix_type full
_refine_ls_number_parameters 208
_refine_ls_number_reflns 4133
_refine_ls_number_restraints 245
_refine_ls_restrained_S_all 1.019
_refine_ls_R_factor_all 0.0493
_refine_ls_R_factor_gt 0.0323
_refine_ls_shift/su_max 0.000
_refine_ls_shift/su_mean 0.000
_refine_ls_structure_factor_coef Fsqd
_refine_ls_weighting_details 'calc w=1/[\s^2^(Fo^2^)+(0.0274P)^2^+2.0978P] where P=(Fo^2^+2Fc^2^)/3'
_refine_ls_weighting_scheme calc
_refine_ls_wR_factor_gt 0.0663
_refine_ls_wR_factor_ref 0.0743
_reflns_number_gt 3338
_reflns_number_total 4133
_reflns_threshold_expression >2sigma(I)
_cod_data_source_file c6dt02734b2.cif
_cod_data_source_block jwg2a
_cod_depositor_comments 'Adding full bibliography for 7040251--7040253.cif.'
_cod_original_sg_symbol_H-M P43212
_cod_database_code 7040251

loop_
_symmetry_equiv_pos_as_xyz
'x, y, z'
'-y+1/2, x+1/2, z+3/4'
'-x, -y, z+1/2'
'y+1/2, -x+1/2, z+1/4'
'x+1/2, -y+1/2, -z+1/4'
'-x+1/2, y+1/2, -z+3/4'
'y, x, -z'
'-y, -x, -z+1/2'

loop_
_atom_site_label
_atom_site_type_symbol
_atom_site_fract_x
_atom_site_fract_y
_atom_site_fract_z
_atom_site_U_iso_or_equiv
_atom_site_adp_type
_atom_site_occupancy
_atom_site_symmetry_multiplicity
_atom_site_calc_flag
_atom_site_refinement_flags
Ru1 Ru 0.33653(3) 0.29443(3) 0.313272(12) 0.05246(10) Uani 1 1 d U
Cl1 Cl 0.30951(10) 0.20762(9) 0.39756(4) 0.0698(3) Uani 1 1 d U
O1 O 0.1649(6) 0.0029(4) 0.27807(15) 0.152(2) Uani 1 1 d U
N1 N 0.2972(4) 0.1335(3) 0.28726(13) 0.0830(12) Uani 1 1 d U
C1 C 0.2886(5) 0.4508(5) 0.2074(2) 0.0955(17) Uani 1 1 d U
H1A H 0.3231 0.5096 0.1872 0.143 Uiso 1 1 calc R
H1B H 0.2174 0.4766 0.2206 0.143 Uiso 1 1 calc R
H1C H 0.2770 0.3857 0.1858 0.143 Uiso 1 1 calc R
C2 C 0.3641(4) 0.4204(4) 0.25210(16) 0.0638(10) Uani 1 1 d U
C3 C 0.4437(4) 0.3340(4) 0.24813(16) 0.0668(10) Uani 1 1 d U
H3A H 0.4415 0.2847 0.2174 0.080 Uiso 1 1 calc R
C4 C 0.5198(4) 0.3065(4) 0.28955(17) 0.0667(11) Uani 1 1 d U
H4A H 0.5642 0.2371 0.2870 0.080 Uiso 1 1 calc R
C5 C 0.5102(4) 0.3588(4) 0.33740(15) 0.0639(10) Uani 1 1 d U
C6 C 0.4240(4) 0.4432(4) 0.34263(16) 0.0616(10) Uani 1 1 d U
H6A H 0.4053 0.4712 0.3776 0.074 Uiso 1 1 calc R
C7 C 0.3559(3) 0.4745(3) 0.30086(16) 0.0598(10) Uani 1 1 d U
H7A H 0.2913 0.5240 0.3075 0.072 Uiso 1 1 calc R
C8 C 0.5801(4) 0.3297(5) 0.38470(19) 0.0911(15) Uani 1 1 d U
H8A H 0.5303 0.3360 0.4152 0.109 Uiso 1 1 calc R
C9 C 0.6256(5) 0.2105(6) 0.3843(3) 0.131(2) Uani 1 1 d U
H9A H 0.5643 0.1582 0.3806 0.197 Uiso 1 1 calc R
H9B H 0.6645 0.1960 0.4166 0.197 Uiso 1 1 calc R
H9C H 0.6771 0.2016 0.3556 0.197 Uiso 1 1 calc R
C10 C 0.6738(4) 0.4170(5) 0.3917(2) 0.1082(19) Uani 1 1 d U
H10A H 0.7174 0.3986 0.4222 0.162 Uiso 1 1 calc R
H10B H 0.6410 0.4905 0.3959 0.162 Uiso 1 1 calc R
H10C H 0.7218 0.4167 0.3615 0.162 Uiso 1 1 calc R
C11 C 0.3634(7) 0.0294(4) 0.2826(2) 0.125(2) Uani 1 1 d U
H11A H 0.4057 0.0136 0.3142 0.150 Uiso 1 1 calc R
H11B H 0.4145 0.0321 0.2530 0.150 Uiso 1 1 calc R
C12 C 0.2662(9) -0.0578(5) 0.2739(3) 0.174(4) Uani 1 1 d U
H12A H 0.2725 -0.0923 0.2396 0.209 Uiso 1 1 calc R
H12B H 0.2694 -0.1168 0.3001 0.209 Uiso 1 1 calc R
C13 C 0.1899(6) 0.1105(5) 0.28567(16) 0.0999(17) Uani 1 1 d U
C14 C 0.1122(5) 0.1984(5) 0.29545(16) 0.0916(15) Uani 1 1 d U
C15 C -0.0047(7) 0.1869(8) 0.2922(2) 0.134(3) Uani 1 1 d U
H15A H -0.0362 0.1181 0.2826 0.160 Uiso 1 1 calc R
C16 C -0.0719(6) 0.2752(9) 0.3031(3) 0.149(3) Uani 1 1 d U
H16A H -0.1499 0.2671 0.3012 0.179 Uiso 1 1 calc R
C17 C -0.0258(5) 0.3784(7) 0.3172(2) 0.117(2) Uani 1 1 d U
H17A H -0.0724 0.4396 0.3243 0.141 Uiso 1 1 calc R
C18 C 0.0904(4) 0.3893(5) 0.3207(2) 0.0836(14) Uani 1 1 d U
H18A H 0.1207 0.4582 0.3310 0.100 Uiso 1 1 calc R
C19 C 0.1628(4) 0.3012(4) 0.30916(14) 0.0669(10) Uani 1 1 d U

loop_
_atom_site_aniso_label
_atom_site_aniso_U_11
_atom_site_aniso_U_22
_atom_site_aniso_U_33
_atom_site_aniso_U_23
_atom_site_aniso_U_13
_atom_site_aniso_U_12
Ru1 0.0632(2) 0.04423(17) 0.04994(14) -0.00540(13) 0.01225(15) -0.01201(14)
Cl1 0.0942(8) 0.0601(6) 0.0551(5) 0.0025(4) 0.0125(5) -0.0161(6)
O1 0.280(6) 0.095(3) 0.081(2) -0.034(2) 0.049(4) -0.122(4)
N1 0.146(4) 0.0478(19) 0.0549(19) -0.0156(15) 0.026(2) -0.031(2)
C1 0.086(4) 0.110(4) 0.091(3) 0.036(3) -0.016(3) -0.034(3)
C2 0.066(3) 0.062(3) 0.063(2) 0.0114(18) 0.0018(19) -0.0226(19)
C3 0.079(3) 0.065(3) 0.056(2) -0.0084(19) 0.0209(18) -0.023(2)
C4 0.067(2) 0.058(3) 0.075(2) 0.004(2) 0.0260(19) -0.001(2)
C5 0.056(2) 0.077(3) 0.058(2) 0.010(2) 0.0096(17) -0.0106(19)
C6 0.061(2) 0.060(2) 0.064(2) -0.0117(18) 0.0129(18) -0.0216(18)
C7 0.051(2) 0.0433(19) 0.085(3) 0.0027(18) 0.0121(19) -0.0114(16)
C8 0.067(3) 0.129(4) 0.077(3) 0.027(3) 0.003(2) -0.019(3)
C9 0.103(5) 0.139(5) 0.152(6) 0.071(5) -0.009(4) 0.006(4)
C10 0.079(4) 0.159(5) 0.086(3) 0.010(3) -0.014(3) -0.022(4)
C11 0.240(6) 0.046(3) 0.089(3) -0.012(2) 0.060(4) -0.009(3)
C12 0.365(11) 0.065(4) 0.092(4) -0.031(3) 0.079(6) -0.084(5)
C13 0.170(5) 0.085(3) 0.045(2) -0.017(2) 0.023(3) -0.080(3)
C14 0.111(3) 0.117(4) 0.046(2) -0.007(3) 0.010(2) -0.072(3)
C15 0.133(5) 0.201(7) 0.067(3) -0.003(5) 0.004(4) -0.114(5)
C16 0.079(4) 0.270(10) 0.098(5) 0.035(6) -0.006(4) -0.087(4)
C17 0.057(3) 0.188(6) 0.107(4) 0.045(5) 0.008(3) -0.016(3)
C18 0.059(3) 0.106(4) 0.085(3) 0.020(3) 0.010(2) -0.013(2)
C19 0.069(2) 0.078(3) 0.054(2) 0.003(2) 0.0063(19) -0.032(2)

loop_
_atom_type_symbol
_atom_type_description
_atom_type_scat_dispersion_real
_atom_type_scat_dispersion_imag
_atom_type_scat_source
C C 0.0033 0.0016 'International Tables Vol C Tables 4.2.6.8 and 6.1.1.4'
H H 0.0000 0.0000 'International Tables Vol C Tables 4.2.6.8 and 6.1.1.4'
Cl Cl 0.1484 0.1585 'International Tables Vol C Tables 4.2.6.8 and 6.1.1.4'
N N 0.0061 0.0033 'International Tables Vol C Tables 4.2.6.8 and 6.1.1.4'
O O 0.0106 0.0060 'International Tables Vol C Tables 4.2.6.8 and 6.1.1.4'
Ru Ru -1.2594 0.8363 'International Tables Vol C Tables 4.2.6.8 and 6.1.1.4'

loop_
_geom_angle_atom_site_label_1
_geom_angle_atom_site_label_2
_geom_angle_atom_site_label_3
_geom_angle
C19 Ru1 N1 78.18(19)
C19 Ru1 C3 122.84(17)
N1 Ru1 C3 94.85(16)
C19 Ru1 C7 93.44(17)
N1 Ru1 C7 151.85(16)
C3 Ru1 C7 66.99(16)
C19 Ru1 C6 117.44(17)
N1 Ru1 C6 164.17(19)
C3 Ru1 C6 79.02(16)
C7 Ru1 C6 37.26(15)
C19 Ru1 C2 94.93(16)
N1 Ru1 C2 115.58(15)
C3 Ru1 C2 37.57(16)
C7 Ru1 C2 37.65(15)
C6 Ru1 C2 67.88(15)
C19 Ru1 C4 160.56(15)
N1 Ru1 C4 100.84(17)
C3 Ru1 C4 37.73(16)
C7 Ru1 C4 78.25(15)
C6 Ru1 C4 65.42(16)
C2 Ru1 C4 67.72(16)
C19 Ru1 C5 154.38(17)
N1 Ru1 C5 126.69(19)
C3 Ru1 C5 66.61(15)
C7 Ru1 C5 67.35(16)
C6 Ru1 C5 37.50(16)
C2 Ru1 C5 80.24(15)
C4 Ru1 C5 35.30(14)
C19 Ru1 Cl1 85.97(11)
N1 Ru1 Cl1 82.23(10)
C3 Ru1 Cl1 150.00(14)
C7 Ru1 Cl1 124.38(11)
C6 Ru1 Cl1 95.74(11)
C2 Ru1 Cl1 162.02(12)
C4 Ru1 Cl1 113.27(12)
C5 Ru1 Cl1 91.18(10)
C13 O1 C12 108.3(6)
C13 N1 C11 110.1(5)
C13 N1 Ru1 115.0(4)
C11 N1 Ru1 132.8(4)
C2 C1 H1A 109.5
C2 C1 H1B 109.5
H1A C1 H1B 109.5
C2 C1 H1C 109.5
H1A C1 H1C 109.5
H1B C1 H1C 109.5
C3 C2 C7 116.5(4)
C3 C2 C1 121.7(4)
C7 C2 C1 121.8(4)
C3 C2 Ru1 69.7(2)
C7 C2 Ru1 70.5(2)
C1 C2 Ru1 128.5(3)
C2 C3 C4 122.6(4)
C2 C3 Ru1 72.8(2)
C4 C3 Ru1 75.4(2)
C2 C3 H3A 118.5
C4 C3 H3A 118.5
Ru1 C3 H3A 118.5
C5 C4 C3 120.4(4)
C5 C4 Ru1 73.2(2)
C3 C4 Ru1 66.9(2)
C5 C4 H4A 118.8
C3 C4 H4A 118.8
Ru1 C4 H4A 118.8
C4 C5 C6 117.0(4)
C4 C5 C8 124.5(4)
C6 C5 C8 118.4(4)
C4 C5 Ru1 71.5(3)
C6 C5 Ru1 67.4(2)
C8 C5 Ru1 129.5(3)
C7 C6 C5 121.8(4)
C7 C6 Ru1 71.0(2)
C5 C6 Ru1 75.1(3)
C7 C6 H6A 118.8
C5 C6 H6A 118.8
Ru1 C6 H6A 118.8
C6 C7 C2 121.4(4)
C6 C7 Ru1 71.7(2)
C2 C7 Ru1 71.9(2)
C6 C7 H7A 118.7
C2 C7 H7A 118.7
Ru1 C7 H7A 118.7
C5 C8 C9 113.9(5)
C5 C8 C10 109.8(4)
C9 C8 C10 111.9(5)
C5 C8 H8A 106.9
C9 C8 H8A 106.9
C10 C8 H8A 106.9
C8 C9 H9A 109.5
C8 C9 H9B 109.5
H9A C9 H9B 109.5
C8 C9 H9C 109.5
H9A C9 H9C 109.5
H9B C9 H9C 109.5
C8 C10 H10A 109.5
C8 C10 H10B 109.5
H10A C10 H10B 109.5
C8 C10 H10C 109.5
H10A C10 H10C 109.5
H10B C10 H10C 109.5
N1 C11 C12 100.0(6)
N1 C11 H11A 111.8
C12 C11 H11A 111.8
N1 C11 H11B 111.8
C12 C11 H11B 111.8
H11A C11 H11B 109.5
O1 C12 C11 106.2(5)
O1 C12 H12A 110.5
C11 C12 H12A 110.5
O1 C12 H12B 110.5
C11 C12 H12B 110.5
H12A C12 H12B 108.7
N1 C13 O1 115.1(7)
N1 C13 C14 118.5(4)
O1 C13 C14 126.2(7)
C15 C14 C19 121.7(7)
C15 C14 C13 124.4(6)
C19 C14 C13 113.9(5)
C16 C15 C14 120.0(7)
C16 C15 H15A 120.0
C14 C15 H15A 120.0
C15 C16 C17 120.4(7)
C15 C16 H16A 119.8
C17 C16 H16A 119.8
C18 C17 C16 119.4(7)
C18 C17 H17A 120.3
C16 C17 H17A 120.3
C19 C18 C17 122.1(6)
C19 C18 H18A 118.9
C17 C18 H18A 118.9
C18 C19 C14 116.3(5)
C18 C19 Ru1 129.6(3)
C14 C19 Ru1 114.0(4)

loop_
_geom_bond_atom_site_label_1
_geom_bond_atom_site_label_2
_geom_bond_distance
Ru1 C19 2.063(4)
Ru1 N1 2.073(3)
Ru1 C3 2.148(4)
Ru1 C7 2.170(4)
Ru1 C6 2.179(4)
Ru1 C2 2.188(4)
Ru1 C4 2.260(4)
Ru1 C5 2.281(4)
Ru1 Cl1 2.4110(10)
O1 C13 1.324(6)
O1 C12 1.404(11)
N1 C13 1.302(7)
N1 C11 1.467(7)
C1 C2 1.496(6)
C1 H1A 0.9600
C1 H1B 0.9600
C1 H1C 0.9600
C2 C3 1.396(6)
C2 C7 1.406(6)
C3 C4 1.429(6)
C3 H3A 0.9800
C4 C5 1.377(6)
C4 H4A 0.9800
C5 C6 1.437(6)
C5 C8 1.506(6)
C6 C7 1.389(6)
C6 H6A 0.9800
C7 H7A 0.9800
C8 C9 1.513(8)
C8 C10 1.529(7)
C8 H8A 0.9800
C9 H9A 0.9600
C9 H9B 0.9600
C9 H9C 0.9600
C10 H10A 0.9600
C10 H10B 0.9600
C10 H10C 0.9600
C11 C12 1.564(10)
C11 H11A 0.9700
C11 H11B 0.9700
C12 H12A 0.9700
C12 H12B 0.9700
C13 C14 1.413(9)
C14 C15 1.395(8)
C14 C19 1.403(6)
C15 C16 1.345(12)
C15 H15A 0.9300
C16 C17 1.388(10)
C16 H16A 0.9300
C17 C18 1.386(7)
C17 H17A 0.9300
C18 C19 1.384(6)
C18 H18A 0.9300
